data_1560306
loop_
_publ_author_name
'Shaikh, Aslam C.'
'Veleta, Jos\'e M.'
'Moutet, Jules'
'Gianetti, Thomas L.'

_publ_section_title
;
 Trioxatriangulenium (TOTA+) as a robust carbon-based Lewis acid in
 frustrated Lewis pair chemistry
;
_journal_issue 13
_journal_name_full 'Chemical Science'
_journal_page_first 4841
_journal_page_last 4849
_journal_paper_doi 10.1039/D0SC05893A
_journal_volume 12
_journal_year 2021
_chemical_formula_moiety 'C38 H43 N3 O3 P, C32 H12 B F24, 0.5(C H2 Cl2)'
_chemical_formula_sum 'C70.5 H56 B Cl F24 N3 O3 P'
_chemical_formula_weight 1526.41
_chemical_name_common 9
_space_group_crystal_system triclinic
_space_group_IT_number 2
_space_group_name_Hall '-P 1'
_space_group_name_H-M_alt 'P -1'
_atom_sites_solution_hydrogens geom
_atom_sites_solution_primary dual
_audit_creation_date 2020-07-29
_audit_creation_method
;
Olex2 1.3
(compiled 2020.07.16 svn.r6f6c53a7 for OlexSys, GUI svn.r6139)
;
_audit_update_record
;
2020-10-08 deposited with the CCDC.	2021-02-08 downloaded from the CCDC.
;
_cell_angle_alpha 114.902(3)
_cell_angle_beta 105.306(3)
_cell_angle_gamma 96.778(3)
_cell_formula_units_Z 2
_cell_length_a 13.1828(13)
_cell_length_b 17.1020(16)
_cell_length_c 17.4082(17)
_cell_measurement_reflns_used 9781
_cell_measurement_temperature 103.85
_cell_measurement_theta_max 27.465
_cell_measurement_theta_min 2.344
_cell_volume 3313.7(6)
_computing_cell_refinement 'SAINT v8.34A (Bruker, 2013)'
_computing_data_reduction 'SAINT v8.34A (Bruker, 2013)'
_computing_molecular_graphics 'Olex2 1.3 (Dolomanov et al., 2009)'
_computing_publication_material 'Olex2 1.3 (Dolomanov et al., 2009)'
_computing_structure_refinement 'SHELXL 2018/3 (Sheldrick, 2015)'
_computing_structure_solution 'SHELXT 2018/2 (Sheldrick, 2018)'
_diffrn_ambient_temperature 103.85
_diffrn_measured_fraction_theta_full 0.982
_diffrn_measured_fraction_theta_max 0.983
_diffrn_measurement_device_type 'Bruker APEX-II CCD'
_diffrn_measurement_method '\f and \w scans'
_diffrn_radiation_type MoK\a
_diffrn_radiation_wavelength 0.71073
_diffrn_reflns_av_R_equivalents 0.0512
_diffrn_reflns_av_unetI/netI 0.0581
_diffrn_reflns_Laue_measured_fraction_full 0.982
_diffrn_reflns_Laue_measured_fraction_max 0.983
_diffrn_reflns_limit_h_max 15
_diffrn_reflns_limit_h_min -16
_diffrn_reflns_limit_k_max 21
_diffrn_reflns_limit_k_min -21
_diffrn_reflns_limit_l_max 21
_diffrn_reflns_limit_l_min -21
_diffrn_reflns_number 45023
_diffrn_reflns_point_group_measured_fraction_full 0.982
_diffrn_reflns_point_group_measured_fraction_max 0.983
_diffrn_reflns_theta_full 25.242
_diffrn_reflns_theta_max 26.022
_diffrn_reflns_theta_min 1.360
_diffrn_source_current 30.0
_diffrn_source_power 1.5
_diffrn_source_voltage 50.0
_diffrn_standards_number 0
_exptl_absorpt_coefficient_mu 0.201
_exptl_absorpt_correction_T_max 0.7456
_exptl_absorpt_correction_T_min 0.6892
_exptl_absorpt_correction_type multi-scan
_exptl_absorpt_process_details
;
SADABS-2014/5 (Bruker,2014/5) was used for absorption correction.
wR2(int) was 0.0930 before and 0.0576 after correction.
The Ratio of minimum to maximum transmission is 0.9244.
The \l/2 correction factor is 0.00150.
;
_exptl_crystal_colour 'clear yellowish colourless'
_exptl_crystal_colour_lustre clear
_exptl_crystal_colour_modifier yellowish
_exptl_crystal_colour_primary colourless
_exptl_crystal_density_diffrn 1.530
_exptl_crystal_description trapezoid
_exptl_crystal_F_000 1554
_exptl_crystal_size_max 0.462
_exptl_crystal_size_mid 0.345
_exptl_crystal_size_min 0.222
_refine_diff_density_max 0.347
_refine_diff_density_min -0.426
_refine_diff_density_rms 0.071
_refine_ls_extinction_coef 0.0012(4)
_refine_ls_extinction_expression Fc^*^=kFc[1+0.001xFc^2^\l^3^/sin(2\q)]^-1/4^
_refine_ls_extinction_method 'SHELXL-2018/3 (Sheldrick 2018)'
_refine_ls_goodness_of_fit_ref 1.051
_refine_ls_hydrogen_treatment constr
_refine_ls_matrix_type full
_refine_ls_number_parameters 956
_refine_ls_number_reflns 12828
_refine_ls_number_restraints 0
_refine_ls_restrained_S_all 1.051
_refine_ls_R_factor_all 0.0772
_refine_ls_R_factor_gt 0.0523
_refine_ls_shift/su_max 0.001
_refine_ls_shift/su_mean 0.000
_refine_ls_structure_factor_coef Fsqd
_refine_ls_weighting_details 'w=1/[\s^2^(Fo^2^)+(0.0846P)^2^] where P=(Fo^2^+2Fc^2^)/3'
_refine_ls_weighting_scheme calc
_refine_ls_wR_factor_gt 0.1337
_refine_ls_wR_factor_ref 0.1531
_reflns_Friedel_coverage 0.000
_reflns_number_gt 8899
_reflns_number_total 12828
_reflns_threshold_expression 'I > 2\s(I)'
_cod_data_source_file d0sc05893a2.cif
_cod_data_source_block 9
_cod_depositor_comments 'Adding full bibliography for 1560304--1560308.cif.'
_cod_original_formula_sum 'C70.50 H56 B Cl F24 N3 O3 P'
_cod_database_code 1560306
_shelx_shelxl_version_number 2018/3
_shelx_space_group_comment
;
The symmetry employed for this shelxl refinement is uniquely defined
by the following loop, which should always be used as a source of
symmetry information in preference to the above space-group names.
They are only intended as comments.
;
_olex2_refinement_description
;
1. Fixed Uiso
 At 1.2 times of:
  All C(H) groups, All C(H,H) groups
 At 1.5 times of:
  All C(H,H,H) groups
2. Others
 Fixed Sof: Cl2(0.5) C71(0.5) H71A(0.5) H71B(0.5) Cl1(0.5)
3.a Secondary CH2 refined with riding coordinates:
 C20(H20A,H20B), C71(H71A,H71B)
3.b Aromatic/amide H refined with riding coordinates:
 C4(H4), C5(H5), C6(H6), C10(H10), C11(H11), C12(H12), C16(H16), C17(H17),
 C18(H18), C22(H22), C23(H23), C24(H24), C25(H25), C26(H26), C40(H40), C42(H42),
  C44(H44), C48(H48), C50(H50), C52(H52), C56(H56), C58(H58), C60(H60),
 C64(H64), C66(H66), C68(H68)
3.c Idealised Me refined as rotating group:
 C28(H28A,H28B,H28C), C29(H29A,H29B,H29C), C30(H30A,H30B,H30C), C32(H32A,H32B,
 H32C), C33(H33A,H33B,H33C), C34(H34A,H34B,H34C), C36(H36A,H36B,H36C), C37(H37A,
 H37B,H37C), C38(H38A,H38B,H38C)
;
_olex2_submission_special_instructions 'No special instructions were received'

loop_
_space_group_symop_operation_xyz
'x, y, z'
'-x, -y, -z'

loop_
_atom_site_label
_atom_site_type_symbol
_atom_site_fract_x
_atom_site_fract_y
_atom_site_fract_z
_atom_site_U_iso_or_equiv
_atom_site_adp_type
_atom_site_occupancy
_atom_site_site_symmetry_order
_atom_site_calc_flag
_atom_site_refinement_flags_posn
_atom_site_refinement_flags_adp
_atom_site_refinement_flags_occupancy
_atom_site_disorder_assembly
_atom_site_disorder_group
P1 P 0.03443(5) 0.81057(4) 0.78489(4) 0.02055(16) Uani 1 1 d . . . . .
O1 O 0.10395(13) 1.11076(10) 0.71645(11) 0.0212(4) Uani 1 1 d . . . . .
O2 O 0.32311(13) 0.95790(10) 0.55125(11) 0.0225(4) Uani 1 1 d . . . . .
O3 O -0.05477(13) 0.81207(10) 0.46764(11) 0.0232(4) Uani 1 1 d . . . . .
N1 N 0.16977(15) 0.91030(12) 0.67246(13) 0.0180(4) Uani 1 1 d . . . . .
N2 N 0.09268(16) 0.87997(12) 0.69511(13) 0.0185(4) Uani 1 1 d . . . . .
N3 N 0.12841(16) 0.85157(12) 0.75293(13) 0.0202(4) Uani 1 1 d . . . . .
C1 C 0.13653(19) 0.94504(15) 0.60453(15) 0.0180(5) Uani 1 1 d . . . . .
C2 C 0.02602(19) 0.95880(15) 0.59607(15) 0.0177(5) Uani 1 1 d . . . . .
C3 C -0.06549(19) 0.89059(15) 0.53103(16) 0.0203(5) Uani 1 1 d . . . . .
C4 C -0.16900(19) 0.89909(16) 0.52902(17) 0.0232(5) Uani 1 1 d . . . . .
H4 H -0.231624 0.852253 0.485108 0.028 Uiso 1 1 calc R U . . .
C5 C -0.1790(2) 0.97807(16) 0.59300(16) 0.0234(5) Uani 1 1 d . . . . .
H5 H -0.249725 0.983864 0.593375 0.028 Uiso 1 1 calc R U . . .
C6 C -0.0891(2) 1.04880(16) 0.65643(17) 0.0227(5) Uani 1 1 d . . . . .
H6 H -0.097696 1.102326 0.699382 0.027 Uiso 1 1 calc R U . . .
C7 C 0.01315(19) 1.03896(15) 0.65516(16) 0.0197(5) Uani 1 1 d . . . . .
C8 C 0.21637(18) 1.03242(15) 0.63863(15) 0.0179(5) Uani 1 1 d . . . . .
C9 C 0.19837(19) 1.11137(15) 0.69521(16) 0.0196(5) Uani 1 1 d . . . . .
C10 C 0.2749(2) 1.19261(16) 0.73229(16) 0.0233(5) Uani 1 1 d . . . . .
H10 H 0.263017 1.246797 0.771113 0.028 Uiso 1 1 calc R U . . .
C11 C 0.3693(2) 1.19205(16) 0.71076(16) 0.0251(6) Uani 1 1 d . . . . .
H11 H 0.423786 1.246694 0.737873 0.030 Uiso 1 1 calc R U . . .
C12 C 0.3869(2) 1.11473(16) 0.65124(16) 0.0229(5) Uani 1 1 d . . . . .
H12 H 0.451379 1.116280 0.636593 0.027 Uiso 1 1 calc R U . . .
C13 C 0.30786(19) 1.03496(15) 0.61359(15) 0.0202(5) Uani 1 1 d . . . . .
C14 C 0.13746(19) 0.88024(15) 0.51507(15) 0.0189(5) Uani 1 1 d . . . . .
C15 C 0.23009(19) 0.88743(15) 0.49242(16) 0.0201(5) Uani 1 1 d . . . . .
C16 C 0.2327(2) 0.82641(15) 0.41035(16) 0.0229(5) Uani 1 1 d . . . . .
H16 H 0.297177 0.830168 0.395991 0.028 Uiso 1 1 calc R U . . .
C17 C 0.1376(2) 0.75897(16) 0.34905(17) 0.0264(6) Uani 1 1 d . . . . .
H17 H 0.138725 0.715846 0.292909 0.032 Uiso 1 1 calc R U . . .
C18 C 0.0420(2) 0.75305(16) 0.36755(16) 0.0240(6) Uani 1 1 d . . . . .
H18 H -0.022304 0.707766 0.324302 0.029 Uiso 1 1 calc R U . . .
C19 C 0.04245(19) 0.81488(15) 0.45083(16) 0.0205(5) Uani 1 1 d . . . . .
C20 C 0.28290(19) 0.90870(15) 0.70898(16) 0.0204(5) Uani 1 1 d . . . . .
H20A H 0.322218 0.914478 0.669624 0.024 Uiso 1 1 calc R U . . .
H20B H 0.283087 0.850054 0.707107 0.024 Uiso 1 1 calc R U . . .
C21 C 0.34412(19) 0.98205(16) 0.80532(16) 0.0215(5) Uani 1 1 d . . . . .
C22 C 0.3011(2) 1.05014(16) 0.85180(16) 0.0242(6) Uani 1 1 d . . . . .
H22 H 0.229490 1.051424 0.823573 0.029 Uiso 1 1 calc R U . . .
C23 C 0.3622(2) 1.11639(17) 0.93934(17) 0.0298(6) Uani 1 1 d . . . . .
H23 H 0.332483 1.162857 0.970496 0.036 Uiso 1 1 calc R U . . .
C24 C 0.4659(2) 1.11456(18) 0.98080(18) 0.0325(6) Uani 1 1 d . . . . .
H24 H 0.507725 1.159779 1.040515 0.039 Uiso 1 1 calc R U . . .
C25 C 0.5090(2) 1.04666(18) 0.93526(18) 0.0338(6) Uani 1 1 d . . . . .
H25 H 0.580382 1.045279 0.964024 0.041 Uiso 1 1 calc R U . . .
C26 C 0.4484(2) 0.98037(17) 0.84748(18) 0.0296(6) Uani 1 1 d . . . . .
H26 H 0.478405 0.934023 0.816532 0.036 Uiso 1 1 calc R U . . .
C27 C 0.1278(2) 0.81598(17) 0.88985(17) 0.0263(6) Uani 1 1 d . . . . .
C28 C 0.0710(2) 0.75906(18) 0.92279(18) 0.0329(6) Uani 1 1 d . . . . .
H28A H 0.006112 0.778018 0.932300 0.049 Uiso 1 1 calc R U . . .
H28B H 0.121218 0.766847 0.979756 0.049 Uiso 1 1 calc R U . . .
H28C H 0.049601 0.696005 0.877314 0.049 Uiso 1 1 calc R U . . .
C29 C 0.1698(2) 0.91402(17) 0.96555(17) 0.0317(6) Uani 1 1 d . . . . .
H29A H 0.205786 0.950968 0.945057 0.048 Uiso 1 1 calc R U . . .
H29B H 0.221879 0.917477 1.019499 0.048 Uiso 1 1 calc R U . . .
H29C H 0.108259 0.935781 0.980095 0.048 Uiso 1 1 calc R U . . .
C30 C 0.2303(2) 0.78590(18) 0.87510(18) 0.0316(6) Uani 1 1 d . . . . .
H30A H 0.208735 0.723028 0.829139 0.047 Uiso 1 1 calc R U . . .
H30B H 0.279864 0.793003 0.931980 0.047 Uiso 1 1 calc R U . . .
H30C H 0.267238 0.822606 0.854852 0.047 Uiso 1 1 calc R U . . .
C31 C -0.0624(2) 0.88300(16) 0.80909(17) 0.0254(6) Uani 1 1 d . . . . .
C32 C -0.1154(2) 0.87033(17) 0.87346(18) 0.0304(6) Uani 1 1 d . . . . .
H32A H -0.150044 0.806794 0.848869 0.046 Uiso 1 1 calc R U . . .
H32B H -0.170474 0.904120 0.879626 0.046 Uiso 1 1 calc R U . . .
H32C H -0.059426 0.892018 0.932841 0.046 Uiso 1 1 calc R U . . .
C33 C -0.0017(2) 0.98211(16) 0.84922(17) 0.0277(6) Uani 1 1 d . . . . .
H33A H 0.060746 0.998987 0.903622 0.042 Uiso 1 1 calc R U . . .
H33B H -0.051374 1.019619 0.864889 0.042 Uiso 1 1 calc R U . . .
H33C H 0.023910 0.990559 0.804586 0.042 Uiso 1 1 calc R U . . .
C34 C -0.1543(2) 0.86079(18) 0.72120(17) 0.0301(6) Uani 1 1 d . . . . .
H34A H -0.122463 0.867397 0.678661 0.045 Uiso 1 1 calc R U . . .
H34B H -0.200819 0.901700 0.734849 0.045 Uiso 1 1 calc R U . . .
H34C H -0.198008 0.799169 0.694224 0.045 Uiso 1 1 calc R U . . .
C35 C -0.0376(2) 0.69315(16) 0.69385(17) 0.0263(6) Uani 1 1 d . . . . .
C36 C 0.0423(2) 0.63400(17) 0.68851(19) 0.0339(7) Uani 1 1 d . . . . .
H36A H 0.109611 0.663811 0.687320 0.051 Uiso 1 1 calc R U . . .
H36B H 0.009119 0.576528 0.633413 0.051 Uiso 1 1 calc R U . . .
H36C H 0.058952 0.623964 0.741391 0.051 Uiso 1 1 calc R U . . .
C37 C -0.0763(2) 0.69121(16) 0.60113(16) 0.0293(6) Uani 1 1 d . . . . .
H37A H -0.130704 0.725494 0.599859 0.044 Uiso 1 1 calc R U . . .
H37B H -0.108787 0.629262 0.553362 0.044 Uiso 1 1 calc R U . . .
H37C H -0.013970 0.717656 0.591312 0.044 Uiso 1 1 calc R U . . .
C38 C -0.1359(2) 0.65252(17) 0.70999(18) 0.0325(6) Uani 1 1 d . . . . .
H38A H -0.111027 0.653303 0.768627 0.049 Uiso 1 1 calc R U . . .
H38B H -0.169530 0.590779 0.662014 0.049 Uiso 1 1 calc R U . . .
H38C H -0.189365 0.687677 0.709561 0.049 Uiso 1 1 calc R U . . .
F1 F 0.53516(14) 0.86315(11) 0.63301(10) 0.0456(5) Uani 1 1 d . . . . .
F2 F 0.54323(13) 0.88102(10) 0.51982(10) 0.0412(4) Uani 1 1 d . . . . .
F3 F 0.63001(12) 0.79608(11) 0.55578(12) 0.0474(5) Uani 1 1 d . . . . .
F4 F 0.08497(12) 0.59019(11) 0.42874(11) 0.0406(4) Uani 1 1 d . . . . .
F5 F 0.17980(15) 0.69185(11) 0.56274(12) 0.0534(5) Uani 1 1 d . . . . .
F6 F 0.19867(14) 0.55840(12) 0.51583(13) 0.0488(5) Uani 1 1 d . . . . .
F7 F 0.77460(14) 0.63097(13) 0.39155(12) 0.0610(6) Uani 1 1 d . . . . .
F8 F 0.75880(13) 0.59009(12) 0.25499(12) 0.0474(5) Uani 1 1 d . . . . .
F9 F 0.81398(14) 0.51027(13) 0.31538(16) 0.0650(6) Uani 1 1 d . . . . .
F10 F 0.42048(18) 0.29072(12) 0.30562(13) 0.0613(6) Uani 1 1 d . . . . .
F11 F 0.54886(14) 0.25591(11) 0.25600(14) 0.0547(5) Uani 1 1 d . . . . .
F12 F 0.39119(15) 0.23210(10) 0.16488(12) 0.0533(5) Uani 1 1 d . . . . .
F13 F 0.20062(13) 0.82791(11) 0.17580(13) 0.0536(5) Uani 1 1 d . . . . .
F14 F 0.34691(15) 0.89610(10) 0.28897(10) 0.0426(4) Uani 1 1 d . . . . .
F15 F 0.33795(17) 0.89500(11) 0.16409(13) 0.0551(5) Uani 1 1 d . . . . .
F16 F 0.43163(17) 0.66049(12) -0.05618(11) 0.0554(5) Uani 1 1 d . . . . .
F17 F 0.41686(14) 0.53279(10) -0.05984(10) 0.0398(4) Uani 1 1 d . . . . .
F18 F 0.56482(14) 0.63551(13) 0.02355(12) 0.0543(5) Uani 1 1 d . . . . .
F19 F -0.06598(12) 0.57382(9) 0.14802(10) 0.0348(4) Uani 1 1 d . . . . .
F20 F -0.12452(13) 0.44722(12) 0.14115(12) 0.0446(4) Uani 1 1 d . . . . .
F21 F -0.15810(12) 0.45939(10) 0.01984(10) 0.0354(4) Uani 1 1 d . . . . .
F22 F 0.02393(14) 0.24951(12) -0.14033(11) 0.0569(5) Uani 1 1 d . . . . .
F23 F 0.11135(19) 0.20821(11) -0.04887(13) 0.0652(6) Uani 1 1 d . . . . .
F24 F 0.19687(14) 0.28475(11) -0.09210(11) 0.0528(5) Uani 1 1 d . . . . .
C39 C 0.34056(19) 0.61800(14) 0.33401(16) 0.0186(5) Uani 1 1 d . . . . .
C40 C 0.26328(19) 0.59660(15) 0.36878(16) 0.0191(5) Uani 1 1 d . . . . .
H40 H 0.202616 0.546151 0.329652 0.023 Uiso 1 1 calc R U . . .
C41 C 0.27191(19) 0.64645(15) 0.45862(16) 0.0200(5) Uani 1 1 d . . . . .
C42 C 0.36046(19) 0.71898(15) 0.51878(16) 0.0214(5) Uani 1 1 d . . . . .
H42 H 0.367002 0.752323 0.580212 0.026 Uiso 1 1 calc R U . . .
C43 C 0.43930(19) 0.74174(15) 0.48723(15) 0.0202(5) Uani 1 1 d . . . . .
C44 C 0.42874(19) 0.69229(15) 0.39681(16) 0.0215(5) Uani 1 1 d . . . . .
H44 H 0.483678 0.709670 0.376853 0.026 Uiso 1 1 calc R U . . .
C45 C 0.1854(2) 0.62197(16) 0.49108(17) 0.0250(6) Uani 1 1 d . . . . .
C46 C 0.5358(2) 0.81976(17) 0.54865(17) 0.0284(6) Uani 1 1 d . . . . .
C47 C 0.43436(19) 0.50748(15) 0.24093(15) 0.0194(5) Uani 1 1 d . . . . .
C48 C 0.54441(19) 0.54796(15) 0.26318(15) 0.0213(5) Uani 1 1 d . . . . .
H48 H 0.562793 0.604662 0.265803 0.026 Uiso 1 1 calc R U . . .
C49 C 0.6276(2) 0.50827(16) 0.28155(16) 0.0239(5) Uani 1 1 d . . . . .
C50 C 0.6037(2) 0.42427(16) 0.27634(16) 0.0250(6) Uani 1 1 d . . . . .
H50 H 0.660050 0.396650 0.288440 0.030 Uiso 1 1 calc R U . . .
C51 C 0.4958(2) 0.38209(16) 0.25304(16) 0.0240(6) Uani 1 1 d . . . . .
C52 C 0.4136(2) 0.42379(15) 0.23699(16) 0.0220(5) Uani 1 1 d . . . . .
H52 H 0.340561 0.393865 0.222783 0.026 Uiso 1 1 calc R U . . .
C53 C 0.7428(2) 0.55877(18) 0.31011(19) 0.0320(6) Uani 1 1 d . . . . .
C54 C 0.4651(2) 0.29161(17) 0.24542(18) 0.0302(6) Uani 1 1 d . . . . .
C55 C 0.36380(18) 0.62663(15) 0.18737(16) 0.0187(5) Uani 1 1 d . . . . .
C56 C 0.40293(19) 0.60051(15) 0.11464(15) 0.0203(5) Uani 1 1 d . . . . .
H56 H 0.422429 0.545468 0.093933 0.024 Uiso 1 1 calc R U . . .
C57 C 0.41400(19) 0.65245(15) 0.07215(15) 0.0205(5) Uani 1 1 d . . . . .
C58 C 0.38549(19) 0.73313(16) 0.09968(16) 0.0215(5) Uani 1 1 d . . . . .
H58 H 0.393326 0.768810 0.070957 0.026 Uiso 1 1 calc R U . . .
C59 C 0.34545(19) 0.76000(15) 0.16998(16) 0.0205(5) Uani 1 1 d . . . . .
C60 C 0.33498(18) 0.70784(15) 0.21244(15) 0.0192(5) Uani 1 1 d . . . . .
H60 H 0.307097 0.728186 0.260468 0.023 Uiso 1 1 calc R U . . .
C61 C 0.4562(2) 0.62063(17) -0.00448(18) 0.0290(6) Uani 1 1 d . . . . .
C62 C 0.3095(2) 0.84451(17) 0.19971(17) 0.0263(6) Uani 1 1 d . . . . .
C63 C 0.22054(19) 0.49127(15) 0.15709(16) 0.0196(5) Uani 1 1 d . . . . .
C64 C 0.21250(19) 0.41279(15) 0.08063(16) 0.0206(5) Uani 1 1 d . . . . .
H64 H 0.277023 0.394792 0.075884 0.025 Uiso 1 1 calc R U . . .
C65 C 0.11358(19) 0.36032(15) 0.01145(16) 0.0209(5) Uani 1 1 d . . . . .
C66 C 0.01720(19) 0.38405(15) 0.01489(16) 0.0213(5) Uani 1 1 d . . . . .
H66 H -0.050179 0.348762 -0.032625 0.026 Uiso 1 1 calc R U . . .
C67 C 0.02226(19) 0.46109(15) 0.09006(16) 0.0201(5) Uani 1 1 d . . . . .
C68 C 0.12205(19) 0.51342(15) 0.15877(16) 0.0197(5) Uani 1 1 d . . . . .
H68 H 0.123063 0.566271 0.208733 0.024 Uiso 1 1 calc R U . . .
C69 C 0.1113(2) 0.27681(17) -0.06728(17) 0.0288(6) Uani 1 1 d . . . . .
C70 C -0.0809(2) 0.48548(16) 0.09959(17) 0.0240(5) Uani 1 1 d . . . . .
B02V B 0.3389(2) 0.56012(17) 0.22992(18) 0.0183(6) Uani 1 1 d . . . . .
Cl2 Cl 0.5912(3) 0.57034(18) 0.49862(18) 0.0717(9) Uani 0.5 1 d . . P A -1
C71 C 0.5319(6) 0.4809(5) 0.5152(5) 0.0495(17) Uani 0.5 1 d . . P A -1
H71A H 0.546801 0.425016 0.476319 0.059 Uiso 0.5 1 calc R U P A -1
H71B H 0.566589 0.494648 0.578852 0.059 Uiso 0.5 1 calc R U P A -1
Cl1 Cl 0.3945(2) 0.4653(2) 0.4903(2) 0.0802(10) Uani 0.5 1 d . . P A -1

loop_
_atom_site_aniso_label
_atom_site_aniso_U_11
_atom_site_aniso_U_22
_atom_site_aniso_U_33
_atom_site_aniso_U_23
_atom_site_aniso_U_13
_atom_site_aniso_U_12
P1 0.0210(4) 0.0194(3) 0.0211(3) 0.0104(3) 0.0066(3) 0.0033(3)
O1 0.0191(9) 0.0174(8) 0.0224(9) 0.0054(7) 0.0079(7) 0.0027(7)
O2 0.0190(9) 0.0220(9) 0.0236(9) 0.0080(7) 0.0081(7) 0.0046(7)
O3 0.0222(9) 0.0183(8) 0.0219(9) 0.0054(7) 0.0058(7) 0.0014(7)
N1 0.0180(11) 0.0183(10) 0.0188(10) 0.0096(8) 0.0069(8) 0.0038(8)
N2 0.0204(11) 0.0141(9) 0.0176(10) 0.0058(8) 0.0060(9) 0.0015(8)
N3 0.0239(11) 0.0179(10) 0.0196(10) 0.0103(9) 0.0065(9) 0.0043(8)
C1 0.0207(13) 0.0172(11) 0.0171(12) 0.0102(10) 0.0046(10) 0.0043(9)
C2 0.0173(12) 0.0184(11) 0.0196(12) 0.0115(10) 0.0056(10) 0.0039(9)
C3 0.0221(14) 0.0198(12) 0.0189(12) 0.0095(10) 0.0065(11) 0.0051(10)
C4 0.0170(13) 0.0258(13) 0.0257(13) 0.0150(11) 0.0031(11) 0.0001(10)
C5 0.0175(13) 0.0301(13) 0.0288(14) 0.0182(12) 0.0085(11) 0.0089(11)
C6 0.0251(14) 0.0227(12) 0.0280(14) 0.0159(11) 0.0119(11) 0.0111(11)
C7 0.0213(13) 0.0199(12) 0.0197(12) 0.0112(10) 0.0070(10) 0.0045(10)
C8 0.0171(12) 0.0189(12) 0.0154(12) 0.0086(10) 0.0023(10) 0.0027(9)
C9 0.0184(13) 0.0208(12) 0.0204(12) 0.0106(10) 0.0064(10) 0.0060(10)
C10 0.0268(14) 0.0184(12) 0.0212(13) 0.0086(10) 0.0059(11) 0.0025(10)
C11 0.0233(14) 0.0230(13) 0.0230(13) 0.0108(11) 0.0027(11) -0.0016(10)
C12 0.0169(13) 0.0276(13) 0.0239(13) 0.0142(11) 0.0046(11) 0.0027(10)
C13 0.0213(13) 0.0202(12) 0.0171(12) 0.0083(10) 0.0047(10) 0.0051(10)
C14 0.0213(13) 0.0166(11) 0.0172(12) 0.0074(10) 0.0049(10) 0.0063(10)
C15 0.0201(13) 0.0173(11) 0.0216(12) 0.0098(10) 0.0048(10) 0.0040(10)
C16 0.0259(14) 0.0220(12) 0.0236(13) 0.0103(11) 0.0113(11) 0.0112(11)
C17 0.0367(16) 0.0182(12) 0.0242(13) 0.0085(11) 0.0110(12) 0.0118(11)
C18 0.0286(15) 0.0174(12) 0.0202(13) 0.0064(10) 0.0042(11) 0.0056(10)
C19 0.0212(13) 0.0187(12) 0.0231(13) 0.0111(11) 0.0077(11) 0.0048(10)
C20 0.0187(13) 0.0217(12) 0.0230(13) 0.0114(11) 0.0081(11) 0.0077(10)
C21 0.0181(13) 0.0218(12) 0.0245(13) 0.0126(11) 0.0055(11) 0.0034(10)
C22 0.0224(14) 0.0266(13) 0.0231(13) 0.0125(11) 0.0057(11) 0.0068(11)
C23 0.0346(16) 0.0236(13) 0.0244(14) 0.0073(11) 0.0075(12) 0.0058(11)
C24 0.0306(16) 0.0295(14) 0.0259(14) 0.0107(12) 0.0010(12) -0.0018(12)
C25 0.0237(15) 0.0351(15) 0.0324(16) 0.0138(13) 0.0003(12) 0.0021(12)
C26 0.0251(15) 0.0298(14) 0.0332(15) 0.0154(13) 0.0081(12) 0.0074(11)
C27 0.0267(15) 0.0291(14) 0.0251(14) 0.0160(12) 0.0076(12) 0.0054(11)
C28 0.0343(16) 0.0374(15) 0.0304(15) 0.0211(13) 0.0091(13) 0.0068(12)
C29 0.0321(16) 0.0343(15) 0.0259(14) 0.0161(12) 0.0047(12) 0.0037(12)
C30 0.0298(16) 0.0374(15) 0.0311(15) 0.0205(13) 0.0076(12) 0.0106(12)
C31 0.0241(14) 0.0251(13) 0.0281(14) 0.0129(11) 0.0100(11) 0.0068(11)
C32 0.0321(16) 0.0314(14) 0.0322(15) 0.0158(13) 0.0161(13) 0.0096(12)
C33 0.0327(16) 0.0269(13) 0.0278(14) 0.0146(12) 0.0129(12) 0.0107(11)
C34 0.0268(15) 0.0348(15) 0.0316(15) 0.0181(13) 0.0094(12) 0.0105(12)
C35 0.0277(15) 0.0228(13) 0.0260(14) 0.0106(11) 0.0085(12) 0.0037(11)
C36 0.0406(17) 0.0230(13) 0.0350(16) 0.0112(12) 0.0132(13) 0.0074(12)
C37 0.0338(16) 0.0215(13) 0.0247(14) 0.0075(11) 0.0073(12) 0.0003(11)
C38 0.0302(16) 0.0287(14) 0.0340(15) 0.0145(13) 0.0098(13) -0.0044(12)
F1 0.0487(11) 0.0430(10) 0.0182(8) -0.0009(7) 0.0094(8) -0.0148(8)
F2 0.0441(10) 0.0320(9) 0.0351(9) 0.0158(8) 0.0044(8) -0.0112(7)
F3 0.0191(9) 0.0501(10) 0.0486(11) 0.0116(9) -0.0010(8) 0.0000(7)
F4 0.0259(9) 0.0511(10) 0.0421(10) 0.0209(8) 0.0134(8) 0.0020(7)
F5 0.0562(12) 0.0360(9) 0.0482(11) -0.0047(8) 0.0389(9) -0.0078(8)
F6 0.0519(11) 0.0585(11) 0.0710(12) 0.0522(11) 0.0345(10) 0.0204(9)
F7 0.0360(11) 0.0642(12) 0.0416(11) 0.0015(10) 0.0045(9) -0.0164(9)
F8 0.0292(10) 0.0640(12) 0.0588(12) 0.0396(10) 0.0153(8) 0.0052(8)
F9 0.0253(10) 0.0714(13) 0.1215(19) 0.0647(14) 0.0231(11) 0.0239(9)
F10 0.1078(17) 0.0391(10) 0.0714(13) 0.0356(10) 0.0631(13) 0.0280(10)
F11 0.0463(11) 0.0371(10) 0.0893(15) 0.0381(10) 0.0176(10) 0.0226(8)
F12 0.0663(13) 0.0236(8) 0.0467(11) 0.0127(8) -0.0031(10) -0.0011(8)
F13 0.0310(10) 0.0409(10) 0.0746(13) 0.0148(10) 0.0130(9) 0.0208(8)
F14 0.0652(12) 0.0286(8) 0.0284(9) 0.0079(7) 0.0125(8) 0.0237(8)
F15 0.1027(16) 0.0425(10) 0.0706(12) 0.0442(10) 0.0652(12) 0.0448(10)
F16 0.1106(17) 0.0519(11) 0.0419(10) 0.0345(9) 0.0520(11) 0.0459(11)
F17 0.0573(11) 0.0292(8) 0.0309(9) 0.0068(7) 0.0245(8) 0.0119(8)
F18 0.0345(11) 0.0738(13) 0.0485(11) 0.0165(10) 0.0282(9) 0.0098(9)
F19 0.0269(9) 0.0278(8) 0.0383(9) 0.0068(7) 0.0072(7) 0.0120(7)
F20 0.0418(10) 0.0632(11) 0.0695(12) 0.0515(10) 0.0392(9) 0.0292(9)
F21 0.0218(8) 0.0403(9) 0.0313(9) 0.0104(7) 0.0007(7) 0.0091(7)
F22 0.0360(10) 0.0537(11) 0.0314(9) -0.0142(8) -0.0049(8) 0.0130(8)
F23 0.1235(19) 0.0258(9) 0.0586(12) 0.0179(9) 0.0493(13) 0.0292(10)
F24 0.0367(10) 0.0481(10) 0.0400(10) -0.0112(8) 0.0243(8) -0.0050(8)
C39 0.0176(13) 0.0157(11) 0.0227(13) 0.0091(10) 0.0062(10) 0.0068(9)
C40 0.0211(13) 0.0139(11) 0.0209(12) 0.0079(10) 0.0057(10) 0.0041(9)
C41 0.0208(13) 0.0177(11) 0.0235(13) 0.0112(10) 0.0082(11) 0.0052(10)
C42 0.0242(14) 0.0205(12) 0.0193(12) 0.0084(10) 0.0082(11) 0.0076(10)
C43 0.0189(13) 0.0192(12) 0.0187(12) 0.0077(10) 0.0033(10) 0.0041(10)
C44 0.0189(13) 0.0224(12) 0.0222(13) 0.0102(11) 0.0066(11) 0.0046(10)
C45 0.0294(15) 0.0206(12) 0.0232(13) 0.0072(11) 0.0127(12) 0.0039(11)
C46 0.0270(15) 0.0305(14) 0.0211(13) 0.0096(12) 0.0059(12) 0.0008(11)
C47 0.0214(13) 0.0190(12) 0.0138(11) 0.0049(10) 0.0053(10) 0.0042(10)
C48 0.0213(13) 0.0193(12) 0.0188(12) 0.0060(10) 0.0061(10) 0.0030(10)
C49 0.0210(14) 0.0242(13) 0.0209(13) 0.0068(11) 0.0055(11) 0.0052(10)
C50 0.0253(14) 0.0275(13) 0.0223(13) 0.0107(11) 0.0073(11) 0.0136(11)
C51 0.0311(15) 0.0208(12) 0.0199(13) 0.0093(11) 0.0085(11) 0.0088(11)
C52 0.0221(14) 0.0206(12) 0.0212(13) 0.0088(11) 0.0067(11) 0.0046(10)
C53 0.0263(15) 0.0365(15) 0.0361(16) 0.0196(14) 0.0103(13) 0.0095(12)
C54 0.0359(16) 0.0240(13) 0.0317(15) 0.0139(12) 0.0101(13) 0.0119(12)
C55 0.0129(12) 0.0179(11) 0.0190(12) 0.0055(10) 0.0027(10) 0.0014(9)
C56 0.0180(13) 0.0195(12) 0.0199(12) 0.0069(10) 0.0052(10) 0.0048(10)
C57 0.0190(13) 0.0231(12) 0.0180(12) 0.0083(10) 0.0072(10) 0.0050(10)
C58 0.0205(13) 0.0231(12) 0.0199(12) 0.0104(11) 0.0057(10) 0.0046(10)
C59 0.0189(13) 0.0208(12) 0.0203(12) 0.0097(10) 0.0049(10) 0.0051(10)
C60 0.0159(13) 0.0217(12) 0.0162(12) 0.0065(10) 0.0051(10) 0.0025(10)
C61 0.0361(17) 0.0279(14) 0.0293(14) 0.0152(12) 0.0172(13) 0.0100(12)
C62 0.0310(16) 0.0269(13) 0.0283(14) 0.0168(12) 0.0136(12) 0.0109(11)
C63 0.0216(13) 0.0187(12) 0.0215(13) 0.0107(10) 0.0093(11) 0.0063(10)
C64 0.0172(13) 0.0214(12) 0.0245(13) 0.0116(11) 0.0082(11) 0.0050(10)
C65 0.0224(14) 0.0178(12) 0.0195(12) 0.0068(10) 0.0068(11) 0.0034(10)
C66 0.0189(13) 0.0220(12) 0.0194(12) 0.0102(10) 0.0030(10) 0.0000(10)
C67 0.0211(13) 0.0178(11) 0.0233(13) 0.0113(10) 0.0081(11) 0.0046(10)
C68 0.0233(14) 0.0161(11) 0.0197(12) 0.0082(10) 0.0081(11) 0.0048(10)
C69 0.0250(15) 0.0246(13) 0.0269(14) 0.0039(12) 0.0098(12) 0.0026(11)
C70 0.0220(14) 0.0251(13) 0.0254(14) 0.0124(11) 0.0083(11) 0.0065(11)
B02V 0.0170(14) 0.0189(13) 0.0174(13) 0.0079(11) 0.0047(11) 0.0044(11)
Cl2 0.115(3) 0.0622(15) 0.0426(12) 0.0239(11) 0.0290(14) 0.0384(14)
C71 0.050(5) 0.066(5) 0.045(4) 0.029(4) 0.019(3) 0.040(4)
Cl1 0.0530(14) 0.124(3) 0.0587(15) 0.0322(18) 0.0220(11) 0.0444(19)

loop_
_atom_type_symbol
_atom_type_description
_atom_type_scat_dispersion_real
_atom_type_scat_dispersion_imag
_atom_type_scat_source
C C 0.0033 0.0016 'International Tables Vol C Tables 4.2.6.8 and 6.1.1.4'
H H 0.0000 0.0000 'International Tables Vol C Tables 4.2.6.8 and 6.1.1.4'
B B 0.0013 0.0007 'International Tables Vol C Tables 4.2.6.8 and 6.1.1.4'
Cl Cl 0.1484 0.1585 'International Tables Vol C Tables 4.2.6.8 and 6.1.1.4'
F F 0.0171 0.0103 'International Tables Vol C Tables 4.2.6.8 and 6.1.1.4'
N N 0.0061 0.0033 'International Tables Vol C Tables 4.2.6.8 and 6.1.1.4'
O O 0.0106 0.0060 'International Tables Vol C Tables 4.2.6.8 and 6.1.1.4'
P P 0.1023 0.0942 'International Tables Vol C Tables 4.2.6.8 and 6.1.1.4'

loop_
_geom_angle_atom_site_label_1
_geom_angle_atom_site_label_2
_geom_angle_atom_site_label_3
_geom_angle
_geom_angle_site_symmetry_1
_geom_angle_site_symmetry_3
_geom_angle_publ_flag
N3 P1 C27 98.71(11) . . ?
N3 P1 C31 111.89(11) . . ?
N3 P1 C35 107.61(11) . . ?
C27 P1 C31 112.36(12) . . ?
C27 P1 C35 112.93(11) . . ?
C35 P1 C31 112.47(12) . . ?
C9 O1 C7 116.92(18) . . ?
C13 O2 C15 116.80(18) . . ?
C3 O3 C19 117.34(18) . . ?
N2 N1 C1 117.21(18) . . ?
N2 N1 C20 121.49(19) . . ?
C20 N1 C1 121.28(18) . . ?
N3 N2 N1 112.90(19) . . ?
N2 N3 P1 115.98(16) . . ?
C2 C1 N1 109.36(18) . . ?
C2 C1 C8 109.42(19) . . ?
C2 C1 C14 109.97(19) . . ?
C8 C1 N1 108.41(18) . . ?
C14 C1 N1 110.14(18) . . ?
C14 C1 C8 109.51(19) . . ?
C3 C2 C1 120.3(2) . . ?
C7 C2 C1 120.1(2) . . ?
C7 C2 C3 119.6(2) . . ?
O3 C3 C2 120.7(2) . . ?
C4 C3 O3 118.6(2) . . ?
C4 C3 C2 120.7(2) . . ?
C3 C4 H4 120.9 . . ?
C3 C4 C5 118.2(2) . . ?
C5 C4 H4 120.9 . . ?
C4 C5 H5 118.9 . . ?
C6 C5 C4 122.2(2) . . ?
C6 C5 H5 118.9 . . ?
C5 C6 H6 121.0 . . ?
C7 C6 C5 118.1(2) . . ?
C7 C6 H6 121.0 . . ?
C2 C7 O1 120.5(2) . . ?
C6 C7 O1 118.6(2) . . ?
C6 C7 C2 120.9(2) . . ?
C9 C8 C1 119.8(2) . . ?
C13 C8 C1 120.4(2) . . ?
C13 C8 C9 119.8(2) . . ?
O1 C9 C10 118.6(2) . . ?
C8 C9 O1 120.7(2) . . ?
C8 C9 C10 120.7(2) . . ?
C9 C10 H10 121.0 . . ?
C9 C10 C11 117.9(2) . . ?
C11 C10 H10 121.0 . . ?
C10 C11 H11 118.8 . . ?
C12 C11 C10 122.4(2) . . ?
C12 C11 H11 118.8 . . ?
C11 C12 H12 120.9 . . ?
C11 C12 C13 118.3(2) . . ?
C13 C12 H12 120.9 . . ?
C8 C13 O2 121.0(2) . . ?
C8 C13 C12 120.6(2) . . ?
C12 C13 O2 118.5(2) . . ?
C15 C14 C1 120.7(2) . . ?
C15 C14 C19 119.2(2) . . ?
C19 C14 C1 120.0(2) . . ?
C14 C15 O2 120.9(2) . . ?
C16 C15 O2 117.9(2) . . ?
C16 C15 C14 121.2(2) . . ?
C15 C16 H16 121.0 . . ?
C15 C16 C17 118.1(2) . . ?
C17 C16 H16 121.0 . . ?
C16 C17 H17 118.9 . . ?
C18 C17 C16 122.1(2) . . ?
C18 C17 H17 118.9 . . ?
C17 C18 H18 120.8 . . ?
C17 C18 C19 118.3(2) . . ?
C19 C18 H18 120.8 . . ?
O3 C19 C14 120.7(2) . . ?
C18 C19 O3 118.4(2) . . ?
C18 C19 C14 120.9(2) . . ?
N1 C20 H20A 108.8 . . ?
N1 C20 H20B 108.8 . . ?
N1 C20 C21 113.93(19) . . ?
H20A C20 H20B 107.7 . . ?
C21 C20 H20A 108.8 . . ?
C21 C20 H20B 108.8 . . ?
C22 C21 C20 123.3(2) . . ?
C26 C21 C20 117.4(2) . . ?
C26 C21 C22 119.3(2) . . ?
C21 C22 H22 119.7 . . ?
C21 C22 C23 120.5(2) . . ?
C23 C22 H22 119.7 . . ?
C22 C23 H23 120.0 . . ?
C24 C23 C22 120.0(3) . . ?
C24 C23 H23 120.0 . . ?
C23 C24 H24 120.1 . . ?
C23 C24 C25 119.9(2) . . ?
C25 C24 H24 120.1 . . ?
C24 C25 H25 119.8 . . ?
C24 C25 C26 120.4(3) . . ?
C26 C25 H25 119.8 . . ?
C21 C26 C25 120.0(3) . . ?
C21 C26 H26 120.0 . . ?
C25 C26 H26 120.0 . . ?
C28 C27 P1 112.21(18) . . ?
C28 C27 C29 108.8(2) . . ?
C28 C27 C30 109.3(2) . . ?
C29 C27 P1 109.33(17) . . ?
C29 C27 C30 105.8(2) . . ?
C30 C27 P1 111.13(17) . . ?
C27 C28 H28A 109.5 . . ?
C27 C28 H28B 109.5 . . ?
C27 C28 H28C 109.5 . . ?
H28A C28 H28B 109.5 . . ?
H28A C28 H28C 109.5 . . ?
H28B C28 H28C 109.5 . . ?
C27 C29 H29A 109.5 . . ?
C27 C29 H29B 109.5 . . ?
C27 C29 H29C 109.5 . . ?
H29A C29 H29B 109.5 . . ?
H29A C29 H29C 109.5 . . ?
H29B C29 H29C 109.5 . . ?
C27 C30 H30A 109.5 . . ?
C27 C30 H30B 109.5 . . ?
C27 C30 H30C 109.5 . . ?
H30A C30 H30B 109.5 . . ?
H30A C30 H30C 109.5 . . ?
H30B C30 H30C 109.5 . . ?
C32 C31 P1 111.70(17) . . ?
C32 C31 C33 110.3(2) . . ?
C32 C31 C34 107.9(2) . . ?
C33 C31 P1 109.93(17) . . ?
C34 C31 P1 110.87(17) . . ?
C34 C31 C33 105.9(2) . . ?
C31 C32 H32A 109.5 . . ?
C31 C32 H32B 109.5 . . ?
C31 C32 H32C 109.5 . . ?
H32A C32 H32B 109.5 . . ?
H32A C32 H32C 109.5 . . ?
H32B C32 H32C 109.5 . . ?
C31 C33 H33A 109.5 . . ?
C31 C33 H33B 109.5 . . ?
C31 C33 H33C 109.5 . . ?
H33A C33 H33B 109.5 . . ?
H33A C33 H33C 109.5 . . ?
H33B C33 H33C 109.5 . . ?
C31 C34 H34A 109.5 . . ?
C31 C34 H34B 109.5 . . ?
C31 C34 H34C 109.5 . . ?
H34A C34 H34B 109.5 . . ?
H34A C34 H34C 109.5 . . ?
H34B C34 H34C 109.5 . . ?
C36 C35 P1 109.83(18) . . ?
C36 C35 C37 106.2(2) . . ?
C36 C35 C38 109.0(2) . . ?
C37 C35 P1 109.77(16) . . ?
C37 C35 C38 109.6(2) . . ?
C38 C35 P1 112.26(18) . . ?
C35 C36 H36A 109.5 . . ?
C35 C36 H36B 109.5 . . ?
C35 C36 H36C 109.5 . . ?
H36A C36 H36B 109.5 . . ?
H36A C36 H36C 109.5 . . ?
H36B C36 H36C 109.5 . . ?
C35 C37 H37A 109.5 . . ?
C35 C37 H37B 109.5 . . ?
C35 C37 H37C 109.5 . . ?
H37A C37 H37B 109.5 . . ?
H37A C37 H37C 109.5 . . ?
H37B C37 H37C 109.5 . . ?
C35 C38 H38A 109.5 . . ?
C35 C38 H38B 109.5 . . ?
C35 C38 H38C 109.5 . . ?
H38A C38 H38B 109.5 . . ?
H38A C38 H38C 109.5 . . ?
H38B C38 H38C 109.5 . . ?
C40 C39 C44 115.0(2) . . ?
C40 C39 B02V 125.5(2) . . ?
C44 C39 B02V 119.4(2) . . ?
C39 C40 H40 118.7 . . ?
C41 C40 C39 122.6(2) . . ?
C41 C40 H40 118.7 . . ?
C40 C41 C45 120.1(2) . . ?
C42 C41 C40 120.8(2) . . ?
C42 C41 C45 119.1(2) . . ?
C41 C42 H42 120.8 . . ?
C41 C42 C43 118.4(2) . . ?
C43 C42 H42 120.8 . . ?
C42 C43 C44 120.3(2) . . ?
C42 C43 C46 120.8(2) . . ?
C44 C43 C46 118.9(2) . . ?
C39 C44 H44 118.5 . . ?
C43 C44 C39 122.9(2) . . ?
C43 C44 H44 118.5 . . ?
F4 C45 F5 105.4(2) . . ?
F4 C45 C41 113.4(2) . . ?
F5 C45 C41 112.5(2) . . ?
F6 C45 F4 105.0(2) . . ?
F6 C45 F5 106.3(2) . . ?
F6 C45 C41 113.6(2) . . ?
F1 C46 F2 106.1(2) . . ?
F1 C46 F3 106.4(2) . . ?
F1 C46 C43 113.3(2) . . ?
F2 C46 C43 112.4(2) . . ?
F3 C46 F2 105.9(2) . . ?
F3 C46 C43 112.3(2) . . ?
C48 C47 B02V 121.7(2) . . ?
C52 C47 C48 115.3(2) . . ?
C52 C47 B02V 122.7(2) . . ?
C47 C48 H48 118.7 . . ?
C49 C48 C47 122.6(2) . . ?
C49 C48 H48 118.7 . . ?
C48 C49 C50 120.5(2) . . ?
C48 C49 C53 118.8(2) . . ?
C50 C49 C53 120.7(2) . . ?
C49 C50 H50 120.9 . . ?
C51 C50 C49 118.2(2) . . ?
C51 C50 H50 120.9 . . ?
C50 C51 C52 120.6(2) . . ?
C50 C51 C54 120.7(2) . . ?
C52 C51 C54 118.7(2) . . ?
C47 C52 C51 122.8(2) . . ?
C47 C52 H52 118.6 . . ?
C51 C52 H52 118.6 . . ?
F7 C53 C49 111.9(2) . . ?
F8 C53 F7 105.0(2) . . ?
F8 C53 F9 106.2(2) . . ?
F8 C53 C49 113.2(2) . . ?
F9 C53 F7 106.5(2) . . ?
F9 C53 C49 113.3(2) . . ?
F10 C54 F12 105.0(2) . . ?
F10 C54 C51 113.3(2) . . ?
F11 C54 F10 106.1(2) . . ?
F11 C54 F12 105.5(2) . . ?
F11 C54 C51 113.4(2) . . ?
F12 C54 C51 112.8(2) . . ?
C56 C55 B02V 121.9(2) . . ?
C60 C55 C56 115.0(2) . . ?
C60 C55 B02V 122.6(2) . . ?
C55 C56 H56 118.8 . . ?
C57 C56 C55 122.4(2) . . ?
C57 C56 H56 118.8 . . ?
C56 C57 C61 119.5(2) . . ?
C58 C57 C56 120.8(2) . . ?
C58 C57 C61 119.7(2) . . ?
C57 C58 H58 120.9 . . ?
C59 C58 C57 118.2(2) . . ?
C59 C58 H58 120.9 . . ?
C58 C59 C60 120.7(2) . . ?
C58 C59 C62 120.3(2) . . ?
C60 C59 C62 119.0(2) . . ?
C55 C60 H60 118.6 . . ?
C59 C60 C55 122.8(2) . . ?
C59 C60 H60 118.6 . . ?
F16 C61 C57 112.9(2) . . ?
F17 C61 F16 106.3(2) . . ?
F17 C61 F18 105.6(2) . . ?
F17 C61 C57 112.8(2) . . ?
F18 C61 F16 106.1(2) . . ?
F18 C61 C57 112.6(2) . . ?
F13 C62 C59 111.7(2) . . ?
F14 C62 F13 104.8(2) . . ?
F14 C62 C59 113.6(2) . . ?
F15 C62 F13 105.7(2) . . ?
F15 C62 F14 106.8(2) . . ?
F15 C62 C59 113.5(2) . . ?
C64 C63 B02V 121.7(2) . . ?
C68 C63 C64 115.2(2) . . ?
C68 C63 B02V 122.3(2) . . ?
C63 C64 H64 118.7 . . ?
C65 C64 C63 122.5(2) . . ?
C65 C64 H64 118.7 . . ?
C64 C65 C69 119.4(2) . . ?
C66 C65 C64 120.9(2) . . ?
C66 C65 C69 119.6(2) . . ?
C65 C66 H66 121.0 . . ?
C65 C66 C67 117.9(2) . . ?
C67 C66 H66 121.0 . . ?
C66 C67 C68 120.6(2) . . ?
C66 C67 C70 119.6(2) . . ?
C68 C67 C70 119.8(2) . . ?
C63 C68 H68 118.6 . . ?
C67 C68 C63 122.8(2) . . ?
C67 C68 H68 118.6 . . ?
F22 C69 F23 105.9(2) . . ?
F22 C69 C65 113.3(2) . . ?
F23 C69 C65 112.0(2) . . ?
F24 C69 F22 106.5(2) . . ?
F24 C69 F23 105.3(2) . . ?
F24 C69 C65 113.2(2) . . ?
F19 C70 F20 106.4(2) . . ?
F19 C70 C67 112.7(2) . . ?
F20 C70 C67 112.0(2) . . ?
F21 C70 F19 106.61(19) . . ?
F21 C70 F20 106.1(2) . . ?
F21 C70 C67 112.5(2) . . ?
C47 B02V C39 103.98(18) . . ?
C55 B02V C39 110.77(18) . . ?
C55 B02V C47 112.36(19) . . ?
C63 B02V C39 114.7(2) . . ?
C63 B02V C47 112.22(19) . . ?
C63 B02V C55 103.13(18) . . ?
Cl2 C71 H71A 109.2 . . ?
Cl2 C71 H71B 109.2 . . ?
H71A C71 H71B 107.9 . . ?
Cl1 C71 Cl2 112.0(3) . . ?
Cl1 C71 H71A 109.2 . . ?
Cl1 C71 H71B 109.2 . . ?

loop_
_geom_bond_atom_site_label_1
_geom_bond_atom_site_label_2
_geom_bond_distance
_geom_bond_site_symmetry_2
_geom_bond_publ_flag
P1 N3 1.680(2) . ?
P1 C27 1.872(3) . ?
P1 C31 1.886(3) . ?
P1 C35 1.876(3) . ?
O1 C7 1.398(3) . ?
O1 C9 1.389(3) . ?
O2 C13 1.389(3) . ?
O2 C15 1.398(3) . ?
O3 C3 1.386(3) . ?
O3 C19 1.388(3) . ?
N1 N2 1.310(3) . ?
N1 C1 1.524(3) . ?
N1 C20 1.467(3) . ?
N2 N3 1.299(3) . ?
C1 C2 1.482(3) . ?
C1 C8 1.498(3) . ?
C1 C14 1.488(3) . ?
C2 C3 1.390(3) . ?
C2 C7 1.388(3) . ?
C3 C4 1.382(3) . ?
C4 H4 0.9500 . ?
C4 C5 1.391(3) . ?
C5 H5 0.9500 . ?
C5 C6 1.390(3) . ?
C6 H6 0.9500 . ?
C6 C7 1.383(3) . ?
C8 C9 1.389(3) . ?
C8 C13 1.388(3) . ?
C9 C10 1.391(3) . ?
C10 H10 0.9500 . ?
C10 C11 1.392(4) . ?
C11 H11 0.9500 . ?
C11 C12 1.386(3) . ?
C12 H12 0.9500 . ?
C12 C13 1.388(3) . ?
C14 C15 1.386(3) . ?
C14 C19 1.395(3) . ?
C15 C16 1.382(3) . ?
C16 H16 0.9500 . ?
C16 C17 1.398(3) . ?
C17 H17 0.9500 . ?
C17 C18 1.383(4) . ?
C18 H18 0.9500 . ?
C18 C19 1.387(3) . ?
C20 H20A 0.9900 . ?
C20 H20B 0.9900 . ?
C20 C21 1.521(3) . ?
C21 C22 1.392(3) . ?
C21 C26 1.387(3) . ?
C22 H22 0.9500 . ?
C22 C23 1.392(3) . ?
C23 H23 0.9500 . ?
C23 C24 1.377(4) . ?
C24 H24 0.9500 . ?
C24 C25 1.385(4) . ?
C25 H25 0.9500 . ?
C25 C26 1.393(4) . ?
C26 H26 0.9500 . ?
C27 C28 1.536(3) . ?
C27 C29 1.546(4) . ?
C27 C30 1.547(4) . ?
C28 H28A 0.9800 . ?
C28 H28B 0.9800 . ?
C28 H28C 0.9800 . ?
C29 H29A 0.9800 . ?
C29 H29B 0.9800 . ?
C29 H29C 0.9800 . ?
C30 H30A 0.9800 . ?
C30 H30B 0.9800 . ?
C30 H30C 0.9800 . ?
C31 C32 1.541(3) . ?
C31 C33 1.545(3) . ?
C31 C34 1.542(3) . ?
C32 H32A 0.9800 . ?
C32 H32B 0.9800 . ?
C32 H32C 0.9800 . ?
C33 H33A 0.9800 . ?
C33 H33B 0.9800 . ?
C33 H33C 0.9800 . ?
C34 H34A 0.9800 . ?
C34 H34B 0.9800 . ?
C34 H34C 0.9800 . ?
C35 C36 1.538(4) . ?
C35 C37 1.544(3) . ?
C35 C38 1.544(3) . ?
C36 H36A 0.9800 . ?
C36 H36B 0.9800 . ?
C36 H36C 0.9800 . ?
C37 H37A 0.9800 . ?
C37 H37B 0.9800 . ?
C37 H37C 0.9800 . ?
C38 H38A 0.9800 . ?
C38 H38B 0.9800 . ?
C38 H38C 0.9800 . ?
F1 C46 1.341(3) . ?
F2 C46 1.343(3) . ?
F3 C46 1.342(3) . ?
F4 C45 1.342(3) . ?
F5 C45 1.343(3) . ?
F6 C45 1.341(3) . ?
F7 C53 1.342(3) . ?
F8 C53 1.329(3) . ?
F9 C53 1.334(3) . ?
F10 C54 1.334(3) . ?
F11 C54 1.332(3) . ?
F12 C54 1.339(3) . ?
F13 C62 1.342(3) . ?
F14 C62 1.332(3) . ?
F15 C62 1.330(3) . ?
F16 C61 1.340(3) . ?
F17 C61 1.337(3) . ?
F18 C61 1.339(3) . ?
F19 C70 1.342(3) . ?
F20 C70 1.346(3) . ?
F21 C70 1.337(3) . ?
F22 C69 1.327(3) . ?
F23 C69 1.340(3) . ?
F24 C69 1.322(3) . ?
C39 C40 1.401(3) . ?
C39 C44 1.404(3) . ?
C39 B02V 1.651(3) . ?
C40 H40 0.9500 . ?
C40 C41 1.395(3) . ?
C41 C42 1.384(3) . ?
C41 C45 1.491(3) . ?
C42 H42 0.9500 . ?
C42 C43 1.385(3) . ?
C43 C44 1.396(3) . ?
C43 C46 1.491(3) . ?
C44 H44 0.9500 . ?
C47 C48 1.405(3) . ?
C47 C52 1.394(3) . ?
C47 B02V 1.648(3) . ?
C48 H48 0.9500 . ?
C48 C49 1.392(3) . ?
C49 C50 1.393(3) . ?
C49 C53 1.493(4) . ?
C50 H50 0.9500 . ?
C50 C51 1.384(4) . ?
C51 C52 1.396(3) . ?
C51 C54 1.492(3) . ?
C52 H52 0.9500 . ?
C55 C56 1.411(3) . ?
C55 C60 1.402(3) . ?
C55 B02V 1.643(4) . ?
C56 H56 0.9500 . ?
C56 C57 1.392(3) . ?
C57 C58 1.391(3) . ?
C57 C61 1.496(3) . ?
C58 H58 0.9500 . ?
C58 C59 1.383(3) . ?
C59 C60 1.393(3) . ?
C59 C62 1.498(3) . ?
C60 H60 0.9500 . ?
C63 C64 1.404(3) . ?
C63 C68 1.399(3) . ?
C63 B02V 1.641(3) . ?
C64 H64 0.9500 . ?
C64 C65 1.393(3) . ?
C65 C66 1.387(3) . ?
C65 C69 1.496(3) . ?
C66 H66 0.9500 . ?
C66 C67 1.391(3) . ?
C67 C68 1.397(3) . ?
C67 C70 1.499(3) . ?
C68 H68 0.9500 . ?
Cl2 C71 1.800(8) . ?
C71 H71A 0.9900 . ?
C71 H71B 0.9900 . ?
C71 Cl1 1.707(8) . ?

loop_
_geom_torsion_atom_site_label_1
_geom_torsion_atom_site_label_2
_geom_torsion_atom_site_label_3
_geom_torsion_atom_site_label_4
_geom_torsion
_geom_torsion_site_symmetry_1
_geom_torsion_site_symmetry_2
_geom_torsion_site_symmetry_3
_geom_torsion_site_symmetry_4
_geom_torsion_publ_flag
O1 C9 C10 C11 179.6(2) . . . . ?
O2 C15 C16 C17 -176.2(2) . . . . ?
O3 C3 C4 C5 179.9(2) . . . . ?
N1 N2 N3 P1 -179.44(14) . . . . ?
N1 C1 C2 C3 -91.3(2) . . . . ?
N1 C1 C2 C7 86.5(2) . . . . ?
N1 C1 C8 C9 -88.7(2) . . . . ?
N1 C1 C8 C13 91.6(2) . . . . ?
N1 C1 C14 C15 -91.7(2) . . . . ?
N1 C1 C14 C19 92.5(2) . . . . ?
N1 C20 C21 C22 -6.2(3) . . . . ?
N1 C20 C21 C26 174.4(2) . . . . ?
N2 N1 C1 C2 14.8(3) . . . . ?
N2 N1 C1 C8 134.1(2) . . . . ?
N2 N1 C1 C14 -106.1(2) . . . . ?
N2 N1 C20 C21 -77.5(3) . . . . ?
N3 P1 C27 C28 -164.00(18) . . . . ?
N3 P1 C27 C29 75.14(19) . . . . ?
N3 P1 C27 C30 -41.34(19) . . . . ?
N3 P1 C31 C32 -156.44(17) . . . . ?
N3 P1 C31 C33 -33.6(2) . . . . ?
N3 P1 C31 C34 83.13(19) . . . . ?
N3 P1 C35 C36 65.8(2) . . . . ?
N3 P1 C35 C37 -50.6(2) . . . . ?
N3 P1 C35 C38 -172.74(17) . . . . ?
C1 N1 N2 N3 179.79(17) . . . . ?
C1 N1 C20 C21 104.2(2) . . . . ?
C1 C2 C3 O3 -6.3(3) . . . . ?
C1 C2 C3 C4 172.8(2) . . . . ?
C1 C2 C7 O1 7.1(3) . . . . ?
C1 C2 C7 C6 -171.1(2) . . . . ?
C1 C8 C9 O1 -3.7(3) . . . . ?
C1 C8 C9 C10 175.8(2) . . . . ?
C1 C8 C13 O2 5.0(3) . . . . ?
C1 C8 C13 C12 -174.3(2) . . . . ?
C1 C14 C15 O2 -2.9(3) . . . . ?
C1 C14 C15 C16 178.5(2) . . . . ?
C1 C14 C19 O3 3.1(3) . . . . ?
C1 C14 C19 C18 -179.1(2) . . . . ?
C2 C1 C8 C9 30.4(3) . . . . ?
C2 C1 C8 C13 -149.2(2) . . . . ?
C2 C1 C14 C15 147.7(2) . . . . ?
C2 C1 C14 C19 -28.1(3) . . . . ?
C2 C3 C4 C5 0.8(4) . . . . ?
C3 O3 C19 C14 23.2(3) . . . . ?
C3 O3 C19 C18 -154.7(2) . . . . ?
C3 C2 C7 O1 -175.1(2) . . . . ?
C3 C2 C7 C6 6.7(3) . . . . ?
C3 C4 C5 C6 1.9(4) . . . . ?
C4 C5 C6 C7 -0.3(4) . . . . ?
C5 C6 C7 O1 177.7(2) . . . . ?
C5 C6 C7 C2 -4.0(3) . . . . ?
C7 O1 C9 C8 -24.3(3) . . . . ?
C7 O1 C9 C10 156.1(2) . . . . ?
C7 C2 C3 O3 175.9(2) . . . . ?
C7 C2 C3 C4 -5.0(3) . . . . ?
C8 C1 C2 C3 150.1(2) . . . . ?
C8 C1 C2 C7 -32.1(3) . . . . ?
C8 C1 C14 C15 27.5(3) . . . . ?
C8 C1 C14 C19 -148.4(2) . . . . ?
C8 C9 C10 C11 0.1(4) . . . . ?
C9 O1 C7 C2 22.7(3) . . . . ?
C9 O1 C7 C6 -159.0(2) . . . . ?
C9 C8 C13 O2 -174.6(2) . . . . ?
C9 C8 C13 C12 6.1(3) . . . . ?
C9 C10 C11 C12 2.9(4) . . . . ?
C10 C11 C12 C13 -1.4(4) . . . . ?
C11 C12 C13 O2 177.5(2) . . . . ?
C11 C12 C13 C8 -3.2(3) . . . . ?
C13 O2 C15 C14 -23.5(3) . . . . ?
C13 O2 C15 C16 155.2(2) . . . . ?
C13 C8 C9 O1 175.9(2) . . . . ?
C13 C8 C9 C10 -4.5(3) . . . . ?
C14 C1 C2 C3 29.8(3) . . . . ?
C14 C1 C2 C7 -152.4(2) . . . . ?
C14 C1 C8 C9 151.1(2) . . . . ?
C14 C1 C8 C13 -28.6(3) . . . . ?
C14 C15 C16 C17 2.5(3) . . . . ?
C15 O2 C13 C8 22.3(3) . . . . ?
C15 O2 C13 C12 -158.4(2) . . . . ?
C15 C14 C19 O3 -172.8(2) . . . . ?
C15 C14 C19 C18 5.0(3) . . . . ?
C15 C16 C17 C18 1.3(4) . . . . ?
C16 C17 C18 C19 -1.9(4) . . . . ?
C17 C18 C19 O3 176.5(2) . . . . ?
C17 C18 C19 C14 -1.3(3) . . . . ?
C19 O3 C3 C2 -21.6(3) . . . . ?
C19 O3 C3 C4 159.3(2) . . . . ?
C19 C14 C15 O2 173.0(2) . . . . ?
C19 C14 C15 C16 -5.6(3) . . . . ?
C20 N1 N2 N3 1.4(3) . . . . ?
C20 N1 C1 C2 -166.78(19) . . . . ?
C20 N1 C1 C8 -47.5(3) . . . . ?
C20 N1 C1 C14 72.3(2) . . . . ?
C20 C21 C22 C23 -178.7(2) . . . . ?
C20 C21 C26 C25 179.0(2) . . . . ?
C21 C22 C23 C24 -0.4(4) . . . . ?
C22 C21 C26 C25 -0.3(4) . . . . ?
C22 C23 C24 C25 -0.1(4) . . . . ?
C23 C24 C25 C26 0.3(4) . . . . ?
C24 C25 C26 C21 -0.1(4) . . . . ?
C26 C21 C22 C23 0.6(4) . . . . ?
C27 P1 N3 N2 -162.32(16) . . . . ?
C27 P1 C31 C32 -46.5(2) . . . . ?
C27 P1 C31 C33 76.35(19) . . . . ?
C27 P1 C31 C34 -166.88(17) . . . . ?
C27 P1 C35 C36 -42.0(2) . . . . ?
C27 P1 C35 C37 -158.46(18) . . . . ?
C27 P1 C35 C38 79.4(2) . . . . ?
C31 P1 N3 N2 -43.87(19) . . . . ?
C31 P1 C27 C28 77.9(2) . . . . ?
C31 P1 C27 C29 -42.9(2) . . . . ?
C31 P1 C27 C30 -159.43(17) . . . . ?
C31 P1 C35 C36 -170.48(17) . . . . ?
C31 P1 C35 C37 73.1(2) . . . . ?
C31 P1 C35 C38 -49.1(2) . . . . ?
C35 P1 N3 N2 80.16(18) . . . . ?
C35 P1 C27 C28 -50.6(2) . . . . ?
C35 P1 C27 C29 -171.46(17) . . . . ?
C35 P1 C27 C30 72.1(2) . . . . ?
C35 P1 C31 C32 82.3(2) . . . . ?
C35 P1 C31 C33 -154.90(17) . . . . ?
C35 P1 C31 C34 -38.1(2) . . . . ?
C39 C40 C41 C42 -1.9(4) . . . . ?
C39 C40 C41 C45 178.2(2) . . . . ?
C40 C39 C44 C43 -0.2(3) . . . . ?
C40 C39 B02V C47 -104.5(2) . . . . ?
C40 C39 B02V C55 134.6(2) . . . . ?
C40 C39 B02V C63 18.4(3) . . . . ?
C40 C41 C42 C43 1.1(3) . . . . ?
C40 C41 C45 F4 -35.0(3) . . . . ?
C40 C41 C45 F5 -154.5(2) . . . . ?
C40 C41 C45 F6 84.8(3) . . . . ?
C41 C42 C43 C44 0.1(3) . . . . ?
C41 C42 C43 C46 179.3(2) . . . . ?
C42 C41 C45 F4 145.1(2) . . . . ?
C42 C41 C45 F5 25.6(3) . . . . ?
C42 C41 C45 F6 -95.2(3) . . . . ?
C42 C43 C44 C39 -0.5(4) . . . . ?
C42 C43 C46 F1 -1.0(3) . . . . ?
C42 C43 C46 F2 -121.2(2) . . . . ?
C42 C43 C46 F3 119.5(3) . . . . ?
C44 C39 C40 C41 1.3(3) . . . . ?
C44 C39 B02V C47 71.3(3) . . . . ?
C44 C39 B02V C55 -49.6(3) . . . . ?
C44 C39 B02V C63 -165.8(2) . . . . ?
C44 C43 C46 F1 178.3(2) . . . . ?
C44 C43 C46 F2 58.1(3) . . . . ?
C44 C43 C46 F3 -61.2(3) . . . . ?
C45 C41 C42 C43 -179.0(2) . . . . ?
C46 C43 C44 C39 -179.8(2) . . . . ?
C47 C48 C49 C50 1.5(4) . . . . ?
C47 C48 C49 C53 -176.3(2) . . . . ?
C48 C47 C52 C51 -0.6(3) . . . . ?
C48 C47 B02V C39 -85.3(3) . . . . ?
C48 C47 B02V C55 34.5(3) . . . . ?
C48 C47 B02V C63 150.2(2) . . . . ?
C48 C49 C50 C51 -0.4(4) . . . . ?
C48 C49 C53 F7 67.0(3) . . . . ?
C48 C49 C53 F8 -51.4(3) . . . . ?
C48 C49 C53 F9 -172.5(2) . . . . ?
C49 C50 C51 C52 -1.2(4) . . . . ?
C49 C50 C51 C54 179.4(2) . . . . ?
C50 C49 C53 F7 -110.8(3) . . . . ?
C50 C49 C53 F8 130.8(3) . . . . ?
C50 C49 C53 F9 9.7(4) . . . . ?
C50 C51 C52 C47 1.7(4) . . . . ?
C50 C51 C54 F10 116.2(3) . . . . ?
C50 C51 C54 F11 -4.9(4) . . . . ?
C50 C51 C54 F12 -124.7(3) . . . . ?
C52 C47 C48 C49 -1.0(3) . . . . ?
C52 C47 B02V C39 88.8(3) . . . . ?
C52 C47 B02V C55 -151.4(2) . . . . ?
C52 C47 B02V C63 -35.7(3) . . . . ?
C52 C51 C54 F10 -63.3(3) . . . . ?
C52 C51 C54 F11 175.6(2) . . . . ?
C52 C51 C54 F12 55.8(3) . . . . ?
C53 C49 C50 C51 177.4(2) . . . . ?
C54 C51 C52 C47 -178.8(2) . . . . ?
C55 C56 C57 C58 -0.6(4) . . . . ?
C55 C56 C57 C61 179.9(2) . . . . ?
C56 C55 C60 C59 -0.9(3) . . . . ?
C56 C55 B02V C39 158.3(2) . . . . ?
C56 C55 B02V C47 42.4(3) . . . . ?
C56 C55 B02V C63 -78.6(3) . . . . ?
C56 C57 C58 C59 -0.3(3) . . . . ?
C56 C57 C61 F16 160.5(2) . . . . ?
C56 C57 C61 F17 40.1(3) . . . . ?
C56 C57 C61 F18 -79.4(3) . . . . ?
C57 C58 C59 C60 0.6(3) . . . . ?
C57 C58 C59 C62 -177.6(2) . . . . ?
C58 C57 C61 F16 -19.0(3) . . . . ?
C58 C57 C61 F17 -139.5(2) . . . . ?
C58 C57 C61 F18 101.1(3) . . . . ?
C58 C59 C60 C55 0.1(4) . . . . ?
C58 C59 C62 F13 108.2(3) . . . . ?
C58 C59 C62 F14 -133.5(2) . . . . ?
C58 C59 C62 F15 -11.2(3) . . . . ?
C60 C55 C56 C57 1.2(3) . . . . ?
C60 C55 B02V C39 -30.1(3) . . . . ?
C60 C55 B02V C47 -145.9(2) . . . . ?
C60 C55 B02V C63 93.1(2) . . . . ?
C60 C59 C62 F13 -70.0(3) . . . . ?
C60 C59 C62 F14 48.3(3) . . . . ?
C60 C59 C62 F15 170.6(2) . . . . ?
C61 C57 C58 C59 179.2(2) . . . . ?
C62 C59 C60 C55 178.2(2) . . . . ?
C63 C64 C65 C66 0.4(4) . . . . ?
C63 C64 C65 C69 -179.1(2) . . . . ?
C64 C63 C68 C67 0.7(3) . . . . ?
C64 C63 B02V C39 -151.9(2) . . . . ?
C64 C63 B02V C47 -33.5(3) . . . . ?
C64 C63 B02V C55 87.6(2) . . . . ?
C64 C65 C66 C67 -0.9(3) . . . . ?
C64 C65 C69 F22 -158.7(2) . . . . ?
C64 C65 C69 F23 81.6(3) . . . . ?
C64 C65 C69 F24 -37.3(3) . . . . ?
C65 C66 C67 C68 1.2(3) . . . . ?
C65 C66 C67 C70 -175.6(2) . . . . ?
C66 C65 C69 F22 21.8(3) . . . . ?
C66 C65 C69 F23 -98.0(3) . . . . ?
C66 C65 C69 F24 143.2(2) . . . . ?
C66 C67 C68 C63 -1.2(3) . . . . ?
C66 C67 C70 F19 -152.3(2) . . . . ?
C66 C67 C70 F20 87.7(3) . . . . ?
C66 C67 C70 F21 -31.7(3) . . . . ?
C68 C63 C64 C65 -0.3(3) . . . . ?
C68 C63 B02V C39 38.7(3) . . . . ?
C68 C63 B02V C47 157.0(2) . . . . ?
C68 C63 B02V C55 -81.8(3) . . . . ?
C68 C67 C70 F19 30.9(3) . . . . ?
C68 C67 C70 F20 -89.1(3) . . . . ?
C68 C67 C70 F21 151.4(2) . . . . ?
C69 C65 C66 C67 178.7(2) . . . . ?
C70 C67 C68 C63 175.6(2) . . . . ?
B02V C39 C40 C41 177.3(2) . . . . ?
B02V C39 C44 C43 -176.4(2) . . . . ?
B02V C47 C48 C49 173.5(2) . . . . ?
B02V C47 C52 C51 -175.0(2) . . . . ?
B02V C55 C56 C57 173.4(2) . . . . ?
B02V C55 C60 C59 -173.1(2) . . . . ?
B02V C63 C64 C65 -170.4(2) . . . . ?
B02V C63 C68 C67 170.7(2) . . . . ?
